data_1558575
loop_
_publ_author_name
'Calvert, Jane L.'
'Eberson, Lennart'
'Hartshorn, Michael P.'
'Robinson, Ward T.'
'Timmerman-Vaughan, David J.'

_publ_section_title
;
 Photochemical Nitration by Tetranitromethane. Part XXI. The
 Regiochemistry of Nitrito--Trinitromethyl and Nitro--Trinitromethyl
 Addition to 2,6-Dimethylnaphthalene
;
_journal_name_full 'Acta Chemica Scandinavica'
_journal_page_first 917
_journal_page_last 928
_journal_paper_doi 10.3891/acta.chem.scand.48-0917
_journal_volume 48
_journal_year 1994
_chemical_formula_sum 'C13 H12 N4 O8'
_chemical_formula_weight 352.27
_chemical_name_common
;
cis-2,6-Dimethyl-1-nitro-4-trinitromethyl-1,4-dihydronaphthalene
;
_space_group_IT_number 2
_space_group_name_Hall '-P 1'
_space_group_name_H-M_alt 'P -1'
_symmetry_cell_setting triclinic
_symmetry_Int_Tables_number 2
_symmetry_space_group_name_Hall '-P 1'
_symmetry_space_group_name_H-M 'P -1'
_cell_angle_alpha 80.44(3)
_cell_angle_beta 89.95(3)
_cell_angle_gamma 75.96(3)
_cell_formula_units_Z 2
_cell_length_a 6.580(1)
_cell_length_b 7.700(2)
_cell_length_c 15.225(3)
_cell_volume 737.3(3)
_diffrn_ambient_temperature 130
_diffrn_radiation_probe x-ray
_diffrn_radiation_type MoK\a
_diffrn_radiation_wavelength 0.71069
_exptl_absorpt_coefficient_mu 0.134
_exptl_crystal_density_diffrn 1.587
_refine_ls_number_reflns 1542
_refine_ls_R_factor_gt 0.045
_refine_ls_wR_factor_ref 0.118
_cod_data_source_file Acta-Chem-Scand-1994-48-917-2.cif
_cod_data_source_block 2
_cod_database_code 1558575

loop_
_space_group_symop_id
_space_group_symop_operation_xyz
1 x,y,z
2 -x,-y,-z

loop_
_atom_site_label
_atom_site_type_symbol
_atom_site_thermal_displace_type
_atom_site_fract_x
_atom_site_fract_y
_atom_site_fract_z
_atom_site_occupancy
_atom_site_U_iso_or_equiv
_atom_site_calc_flag
_atom_site_refinement_flags
_atom_site_disorder_assembly
_atom_site_disorder_group
O11 O Uiso 0.4501(4) 0.2910(3) 0.1646(2) 1.000 0.0310(10) . . . .
O12 O Uiso 0.6416(4) 0.1439(3) 0.2806(2) 1.000 0.0310(10) . . . .
O21 O Uiso 0.0828(3) 0.6534(3) 0.1279(2) 1.000 0.0350(10) . . . .
O22 O Uiso 0.1940(4) 0.5417(3) 0.2645(2) 1.000 0.0330(10) . . . .
O31 O Uiso 0.2100(4) 1.0422(3) 0.0744(2) 1.000 0.0350(10) . . . .
O32 O Uiso -0.0833(4) 1.0178(3) 0.1342(2) 1.000 0.0360(10) . . . .
O41 O Uiso 0.1516(3) 1.0628(3) 0.2897(2) 1.000 0.0300(10) . . . .
O42 O Uiso 0.0427(4) 0.8241(3) 0.3432(2) 1.000 0.0340(10) . . . .
N1 N Uiso 0.5884(4) 0.2746(3) 0.2208(2) 1.000 0.0210(10) . . . .
N2 N Uiso 0.1557(4) 0.6616(3) 0.1998(2) 1.000 0.0230(10) . . . .
N3 N Uiso 0.1066(4) 0.9779(3) 0.1306(2) 1.000 0.0250(10) . . . .
N4 N Uiso 0.1280(4) 0.9110(3) 0.2889(2) 1.000 0.0220(10) . . . .
C1 C Uiso 0.7095(5) 0.4228(4) 0.2162(2) 1.000 0.0170(10) . . . .
C2 C Uiso 0.6570(4) 0.5525(4) 0.1303(2) 1.000 0.0160(10) . . . .
C3 C Uiso 0.5479(4) 0.7222(4) 0.1282(2) 1.000 0.0170(10) . . . .
C4 C Uiso 0.4626(4) 0.8009(4) 0.2087(2) 1.000 0.0160(10) . . . .
C4A C Uiso 0.5662(4) 0.6864(4) 0.2958(2) 1.000 0.0160(10) . . . .
C5 C Uiso 0.5619(4) 0.7638(4) 0.3724(2) 1.000 0.0170(10) . . . .
C6 C Uiso 0.6594(4) 0.6665(4) 0.4523(2) 1.000 0.0180(10) . . . .
C7 C Uiso 0.7656(5) 0.4867(4) 0.4542(2) 1.000 0.0210(10) . . . .
C8 C Uiso 0.7788(4) 0.4098(4) 0.3789(2) 1.000 0.0200(10) . . . .
C8A C Uiso 0.6793(4) 0.5072(4) 0.2988(2) 1.000 0.0160(10) . . . .
C9 C Uiso 0.7457(5) 0.4820(5) 0.0486(2) 1.000 0.0260(10) . . . .
C10 C Uiso 0.6578(5) 0.7558(4) 0.5325(2) 1.000 0.0280(10) . . . .
C11 C Uiso 0.2220(5) 0.8330(4) 0.2076(2) 1.000 0.0180(10) . . . .

loop_
_atom_type_symbol
_atom_type_description
_atom_type_scat_dispersion_real
_atom_type_scat_dispersion_imag
_atom_type_scat_source
C C 0.0033 0.0016 ' International Tables Vol C Tables 4.2.6.8 and 6.1.1.4'
N N 0.0061 0.0033 ' International Tables Vol C Tables 4.2.6.8 and 6.1.1.4'
O O 0.0106 0.0060 ' International Tables Vol C Tables 4.2.6.8 and 6.1.1.4'

loop_
_geom_angle_atom_site_label_1
_geom_angle_atom_site_label_2
_geom_angle_atom_site_label_3
_geom_angle
_geom_angle_site_symmetry_1
_geom_angle_site_symmetry_2
_geom_angle_site_symmetry_3
_geom_angle_publ_flag
O11 N1 O12 123.9(3) . . . yes
O11 N1 C1 119.2(3) . . . yes
O12 N1 C1 116.8(3) . . . yes
O21 N2 O22 126.8(3) . . . yes
O21 N2 C11 116.8(3) . . . yes
O22 N2 C11 116.3(3) . . . yes
O31 N3 O32 126.9(3) . . . yes
O31 N3 C11 118.2(3) . . . yes
O32 N3 C11 114.9(3) . . . yes
O41 N4 O42 127.2(3) . . . yes
O41 N4 C11 112.4(3) . . . yes
O42 N4 C11 120.4(2) . . . yes
N1 C1 C2 110.3(3) . . . yes
N1 C1 C8A 110.3(3) . . . yes
C2 C1 C8A 115.5(3) . . . no
C1 C2 C3 121.2(3) . . . no
C1 C2 C9 116.0(3) . . . no
C3 C2 C9 122.8(3) . . . no
C2 C3 C4 124.7(3) . . . no
C3 C4 C4A 112.6(2) . . . no
C3 C4 C11 110.1(2) . . . no
C4A C4 C11 112.1(2) . . . no
C4 C4A C5 120.2(3) . . . no
C4 C4A C8A 120.8(3) . . . no
C5 C4A C8A 118.8(3) . . . no
C4A C5 C6 122.2(3) . . . no
C5 C6 C7 117.8(3) . . . no
C5 C6 C10 120.8(3) . . . no
C7 C6 C10 121.4(3) . . . no
C6 C7 C8 121.0(3) . . . no
C7 C8 C8A 121.1(3) . . . no
C1 C8A C4A 121.3(3) . . . no
C1 C8A C8 119.6(3) . . . no
C4A C8A C8 119.0(3) . . . no
N2 C11 N3 106.1(2) . . . yes
N2 C11 N4 110.8(2) . . . yes
N2 C11 C4 111.3(2) . . . yes
N3 C11 N4 101.7(2) . . . yes
N3 C11 C4 114.3(3) . . . yes
N4 C11 C4 112.1(2) . . . yes

loop_
_geom_bond_atom_site_label_1
_geom_bond_atom_site_label_2
_geom_bond_distance
_geom_bond_site_symmetry_1
_geom_bond_site_symmetry_2
_geom_bond_publ_flag
O11 N1 1.219(4) . . yes
O12 N1 1.221(4) . . yes
O21 N2 1.213(4) . . yes
O22 N2 1.213(4) . . yes
O31 N3 1.209(4) . . yes
O32 N3 1.216(4) . . yes
O41 N4 1.218(3) . . yes
O42 N4 1.202(4) . . yes
N1 C1 1.535(4) . . yes
N2 C11 1.509(4) . . yes
N3 C11 1.534(4) . . yes
N4 C11 1.530(4) . . yes
C1 C2 1.492(4) . . no
C1 C8A 1.501(4) . . no
C2 C3 1.325(4) . . no
C2 C9 1.501(4) . . no
C3 C4 1.505(4) . . no
C4 C4A 1.524(4) . . no
C4 C11 1.542(4) . . no
C4A C5 1.392(4) . . no
C4A C8A 1.393(4) . . no
C5 C6 1.385(4) . . no
C6 C7 1.387(4) . . no
C6 C10 1.496(4) . . no
C7 C8 1.369(4) . . no
C8 C8A 1.392(4) . . no

loop_
_geom_torsion_atom_site_label_1
_geom_torsion_atom_site_label_2
_geom_torsion_atom_site_label_3
_geom_torsion_atom_site_label_4
_geom_torsion
_geom_torsion_site_symmetry_1
_geom_torsion_site_symmetry_2
_geom_torsion_site_symmetry_3
_geom_torsion_site_symmetry_4
_geom_torsion_publ_flag
O11 N1 C1 C2 -9.9(4) . . . . no
O11 N1 C1 C8A 118.8(3) . . . . no
O12 N1 C1 C2 168.5(3) . . . . no
O12 N1 C1 C8A -62.8(3) . . . . no
O21 N2 C11 N3 19.7(3) . . . . no
O21 N2 C11 N4 129.4(3) . . . . no
O21 N2 C11 C4 -105.2(3) . . . . no
O22 N2 C11 N3 -165.0(3) . . . . no
O22 N2 C11 N4 -55.4(4) . . . . no
O22 N2 C11 C4 70.0(3) . . . . no
O31 N3 C11 N2 -117.0(3) . . . . no
O31 N3 C11 N4 127.1(3) . . . . no
O31 N3 C11 C4 6.1(4) . . . . no
O32 N3 C11 N2 64.2(3) . . . . no
O32 N3 C11 N4 -51.7(3) . . . . no
O32 N3 C11 C4 -172.7(3) . . . . no
O41 N4 C11 N2 -169.6(3) . . . . no
O41 N4 C11 N3 -57.1(3) . . . . no
O41 N4 C11 C4 65.5(3) . . . . no
O42 N4 C11 N2 10.5(4) . . . . no
O42 N4 C11 N3 122.9(3) . . . . no
O42 N4 C11 C4 -114.5(3) . . . . no
N1 C1 C2 C3 111.2(3) . . . . no
N1 C1 C2 C9 -72.3(3) . . . . no
C8A C1 C2 C3 -14.6(4) . . . . no
C8A C1 C2 C9 161.9(3) . . . . no
N1 C1 C8A C4A -111.8(3) . . . . no
N1 C1 C8A C8 73.1(3) . . . . no
C2 C1 C8A C4A 14.0(4) . . . . no
C2 C1 C8A C8 -161.2(3) . . . . no
C1 C2 C3 C4 -1.4(4) . . . . no
C9 C2 C3 C4 -177.7(3) . . . . no
C2 C3 C4 C4A 17.1(4) . . . . no
C2 C3 C4 C11 -108.9(3) . . . . no
C3 C4 C4A C5 158.3(3) . . . . no
C3 C4 C4A C8A -17.0(4) . . . . no
C11 C4 C4A C5 -76.8(3) . . . . no
C11 C4 C4A C8A 107.9(3) . . . . no
C3 C4 C11 N2 54.6(3) . . . . no
C3 C4 C11 N3 -65.6(3) . . . . no
C3 C4 C11 N4 179.3(2) . . . . no
C4A C4 C11 N2 -71.7(3) . . . . no
C4A C4 C11 N3 168.2(2) . . . . no
C4A C4 C11 N4 53.1(3) . . . . no
C4 C4A C5 C6 -178.0(3) . . . . no
C8A C4A C5 C6 -2.6(4) . . . . no
C4 C4A C8A C1 2.2(4) . . . . no
C4 C4A C8A C8 177.3(3) . . . . no
C5 C4A C8A C1 -173.2(3) . . . . no
C5 C4A C8A C8 2.0(4) . . . . no
C4A C5 C6 C7 0.6(4) . . . . no
C4A C5 C6 C10 177.9(3) . . . . no
C5 C6 C7 C8 1.9(5) . . . . no
C10 C6 C7 C8 -175.3(3) . . . . no
C6 C7 C8 C8A -2.5(5) . . . . no
C7 C8 C8A C1 175.8(3) . . . . no
C7 C8 C8A C4A 0.5(4) . . . . no
